data_4506847
loop_
_publ_author_name
'Zhao, Fang-Hua'
'Che, Yun-Xia'
'Zheng, Ji-Min'

_publ_section_title
;
 Unprecedented 3D Host-Framework Based on a Ni5Cluster with Helical Chains
 as Guest: Synthesis, Structure, and Magnetic Property
;
_journal_issue 10
_journal_name_full 'Crystal Growth &amp; Design'
_journal_page_first 4712
_journal_paper_doi 10.1021/cg300979c
_journal_volume 12
_journal_year 2012
_chemical_formula_sum 'C121.5 H156 Cl2 N24 Ni7 O32'
_chemical_formula_weight 2946.57
_chemical_name_systematic
; 
 ? 
;
_space_group_IT_number 14
_symmetry_cell_setting monoclinic
_symmetry_space_group_name_Hall '-P 2ybc'
_symmetry_space_group_name_H-M 'P 1 21/c 1'
_atom_sites_solution_hydrogens geom
_atom_sites_solution_primary direct
_atom_sites_solution_secondary difmap
_audit_creation_method SHELXL-97
_cell_angle_alpha 90.00
_cell_angle_beta 96.87(3)
_cell_angle_gamma 90.00
_cell_formula_units_Z 2
_cell_length_a 16.674(3)
_cell_length_b 13.484(3)
_cell_length_c 30.094(6)
_cell_measurement_reflns_used 12029
_cell_measurement_temperature 113(2)
_cell_measurement_theta_max 27.1115
_cell_measurement_theta_min 1.9424
_cell_volume 6718(2)
_computing_cell_refinement 'Bruker XSCANS'
_computing_data_collection 'Bruker XSCANS'
_computing_data_reduction 'Bruker SHELXTL'
_computing_molecular_graphics 'Bruker SHELXTL'
_computing_publication_material 'Bruker SHELXTL'
_computing_structure_refinement 'SHELXL-97 (Sheldrick, 1997)'
_computing_structure_solution 'SHELXS-97 (Sheldrick, 1990)'
_diffrn_ambient_temperature 113(2)
_diffrn_measured_fraction_theta_full 0.991
_diffrn_measured_fraction_theta_max 0.991
_diffrn_measurement_device_type 'Bruker P4'
_diffrn_measurement_method '\w scans'
_diffrn_radiation_monochromator graphite
_diffrn_radiation_source 'fine-focus sealed tube'
_diffrn_radiation_type MoK\a
_diffrn_radiation_wavelength 0.71073
_diffrn_reflns_av_R_equivalents 0.0802
_diffrn_reflns_av_sigmaI/netI 0.0828
_diffrn_reflns_limit_h_max 21
_diffrn_reflns_limit_h_min -21
_diffrn_reflns_limit_k_max 17
_diffrn_reflns_limit_k_min -16
_diffrn_reflns_limit_l_max 38
_diffrn_reflns_limit_l_min -38
_diffrn_reflns_number 60511
_diffrn_reflns_theta_full 27.13
_diffrn_reflns_theta_max 27.13
_diffrn_reflns_theta_min 1.94
_exptl_absorpt_coefficient_mu 1.082
_exptl_absorpt_correction_T_max 0.8126
_exptl_absorpt_correction_T_min 0.8126
_exptl_absorpt_correction_type multi-scan
_exptl_absorpt_process_details sadabs
_exptl_crystal_colour Green
_exptl_crystal_density_diffrn 1.457
_exptl_crystal_density_method 'not measured'
_exptl_crystal_description Block
_exptl_crystal_F_000 3078
_exptl_crystal_size_max 0.20
_exptl_crystal_size_mid 0.20
_exptl_crystal_size_min 0.20
_refine_diff_density_max 0.821
_refine_diff_density_min -0.661
_refine_diff_density_rms 0.111
_refine_ls_extinction_coef 0.0021(3)
_refine_ls_extinction_expression Fc^*^=kFc[1+0.001xFc^2^\l^3^/sin(2\q)]^-1/4^
_refine_ls_extinction_method SHELXL
_refine_ls_goodness_of_fit_ref 1.065
_refine_ls_hydrogen_treatment refall
_refine_ls_matrix_type full
_refine_ls_number_parameters 894
_refine_ls_number_reflns 14748
_refine_ls_number_restraints 53
_refine_ls_restrained_S_all 1.066
_refine_ls_R_factor_all 0.1146
_refine_ls_R_factor_gt 0.0764
_refine_ls_shift/su_max 0.000
_refine_ls_shift/su_mean 0.000
_refine_ls_structure_factor_coef Fsqd
_refine_ls_weighting_details 'calc w=1/[\s^2^(Fo^2^)+(0.1094P)^2^+2.5351P] where P=(Fo^2^+2Fc^2^)/3'
_refine_ls_weighting_scheme calc
_refine_ls_wR_factor_gt 0.1946
_refine_ls_wR_factor_ref 0.2190
_reflns_number_gt 9983
_reflns_number_total 14748
_reflns_threshold_expression >2sigma(I)
_cod_data_source_file cg300979c_si_002.cif
_cod_data_source_block 1
_cod_depositor_comments
;
The following automatic conversions were performed:

'_symmetry_cell_setting' value 'Monoclinic' changed to 'monoclinic'
according to /home/saulius/struct/CIF-dictionaries/cif_core.dic
dictionary named 'cif_core.dic' version 2.4.2 from 2011-04-26.

Automatic conversion script
Id: cif_fix_values 1891 2012-01-12 08:04:46Z andrius 
;
_cod_original_cell_volume 6717(2)
_cod_original_sg_symbol_H-M P2(1)/c
_cod_original_formula_sum 'C121.50 H156 Cl2 N24 Ni7 O32'
_cod_database_code 4506847

loop_
_symmetry_equiv_pos_as_xyz
'x, y, z'
'-x, y+1/2, -z+1/2'
'-x, -y, -z'
'x, -y-1/2, z-1/2'

loop_
_atom_site_label
_atom_site_type_symbol
_atom_site_fract_x
_atom_site_fract_y
_atom_site_fract_z
_atom_site_U_iso_or_equiv
_atom_site_adp_type
_atom_site_occupancy
_atom_site_symmetry_multiplicity
_atom_site_calc_flag
_atom_site_refinement_flags
_atom_site_disorder_assembly
_atom_site_disorder_group
C1 C 1.0364(5) 0.2761(5) 0.1512(3) 0.069(2) Uani 1 1 d D . .
C2 C 1.1232(5) 0.3103(7) 0.1662(3) 0.099(3) Uani 1 1 d . . .
H2A H 1.1238 0.3837 0.1680 0.119 Uiso 1 1 calc R . .
H2B H 1.1576 0.2908 0.1430 0.119 Uiso 1 1 calc R . .
C3 C 1.1620(6) 0.2669(8) 0.2131(4) 0.114(3) Uani 1 1 d . . .
H3A H 1.2039 0.3140 0.2263 0.136 Uiso 1 1 calc R . .
H3B H 1.1194 0.2644 0.2333 0.136 Uiso 1 1 calc R . .
C4 C 1.2004(6) 0.1639(8) 0.2121(4) 0.130(4) Uani 1 1 d . . .
H4A H 1.2411 0.1647 0.1907 0.157 Uiso 1 1 calc R . .
H4B H 1.2289 0.1490 0.2421 0.157 Uiso 1 1 calc R . .
C5 C 1.1407(6) 0.0824(7) 0.1990(3) 0.102(3) Uani 1 1 d . . .
H5A H 1.1140 0.0944 0.1684 0.123 Uiso 1 1 calc R . .
H5B H 1.0987 0.0821 0.2197 0.123 Uiso 1 1 calc R . .
C6 C 0.8160(7) 0.4810(7) 0.2991(4) 0.117(4) Uani 1 1 d . . .
H6A H 0.7718 0.4825 0.3183 0.140 Uiso 1 1 calc R . .
H6B H 0.7922 0.4669 0.2680 0.140 Uiso 1 1 calc R . .
C7 C 0.8769(7) 0.3988(7) 0.3154(3) 0.109(3) Uani 1 1 d . . .
H7A H 0.8973 0.4100 0.3472 0.130 Uiso 1 1 calc R . .
H7B H 0.9235 0.4012 0.2979 0.130 Uiso 1 1 calc R . .
C8 C 0.8360(6) 0.2946(7) 0.3099(3) 0.098(3) Uani 1 1 d . . .
H8A H 0.8733 0.2441 0.3246 0.117 Uiso 1 1 calc R . .
H8B H 0.7865 0.2947 0.3252 0.117 Uiso 1 1 calc R . .
C9 C 0.8136(5) 0.2665(6) 0.2610(3) 0.071(2) Uani 1 1 d . . .
C10 C 0.8581(4) 0.4542(4) 0.1652(2) 0.0566(17) Uani 1 1 d . . .
H10 H 0.8845 0.4591 0.1949 0.068 Uiso 1 1 calc R . .
C11 C 0.8020(4) 0.3972(5) 0.1037(2) 0.0633(18) Uani 1 1 d . . .
H11 H 0.7814 0.3519 0.0809 0.076 Uiso 1 1 calc R . .
C12 C 0.7999(5) 0.4955(5) 0.0992(2) 0.066(2) Uani 1 1 d . . .
H12 H 0.7771 0.5321 0.0738 0.079 Uiso 1 1 calc R . .
C13 C 0.8541(4) 0.6336(4) 0.1496(2) 0.0546(16) Uani 1 1 d . . .
C14 C 0.8027(4) 0.7089(5) 0.1337(2) 0.0580(17) Uani 1 1 d . . .
H14 H 0.7563 0.6939 0.1133 0.070 Uiso 1 1 calc R . .
C15 C 0.8175(4) -0.1943(5) 0.1471(2) 0.0631(18) Uani 1 1 d . . .
H15 H 0.7816 -0.1430 0.1359 0.076 Uiso 1 1 calc R . .
C16 C 0.8838(4) -0.1726(5) 0.1763(2) 0.0629(19) Uani 1 1 d . . .
C17 C 0.9382(5) -0.2460(5) 0.1913(3) 0.090(3) Uani 1 1 d . . .
H17 H 0.9857 -0.2307 0.2107 0.108 Uiso 1 1 calc R . .
C18 C 0.9217(5) 0.6571(5) 0.1771(3) 0.085(3) Uani 1 1 d . . .
H18 H 0.9588 0.6060 0.1871 0.102 Uiso 1 1 calc R . .
C19 C 0.9351(6) -0.0454(6) 0.2328(4) 0.120(4) Uani 1 1 d . . .
H19 H 0.9597 -0.0875 0.2558 0.144 Uiso 1 1 calc R . .
C20 C 0.9308(6) 0.0546(6) 0.2339(3) 0.120(4) Uani 1 1 d . . .
H20 H 0.9511 0.0946 0.2588 0.145 Uiso 1 1 calc R . .
C21 C 0.8718(4) 0.0101(4) 0.1716(2) 0.0594(17) Uani 1 1 d . . .
H21 H 0.8410 0.0108 0.1429 0.071 Uiso 1 1 calc R . .
C22 C 0.4165(3) 1.2447(4) 0.08695(14) 0.0306(11) Uani 1 1 d . . .
C23 C 0.4053(4) 1.3299(4) 0.11867(16) 0.0531(16) Uani 1 1 d . . .
H23A H 0.4508 1.3768 0.1179 0.064 Uiso 1 1 calc R . .
H23B H 0.3551 1.3657 0.1074 0.064 Uiso 1 1 calc R . .
C24 C 0.4005(4) 1.3010(4) 0.16684(17) 0.0534(16) Uani 1 1 d . . .
H24A H 0.4534 1.2734 0.1794 0.064 Uiso 1 1 calc R . .
H24B H 0.3599 1.2475 0.1673 0.064 Uiso 1 1 calc R . .
C25 C 0.6214(4) 0.8845(4) 0.30310(16) 0.0487(15) Uani 1 1 d . . .
H25A H 0.6777 0.9059 0.3126 0.058 Uiso 1 1 calc R . .
H25B H 0.5854 0.9418 0.3062 0.058 Uiso 1 1 calc R . .
C26 C 0.6134(4) 0.8518(4) 0.25416(16) 0.0480(14) Uani 1 1 d . . .
H26A H 0.5580 0.8262 0.2457 0.058 Uiso 1 1 calc R . .
H26B H 0.6515 0.7965 0.2513 0.058 Uiso 1 1 calc R . .
C27 C 0.6299(4) 0.9338(4) 0.22111(16) 0.0471(14) Uani 1 1 d . . .
H27A H 0.5956 0.9920 0.2257 0.057 Uiso 1 1 calc R . .
H27B H 0.6871 0.9547 0.2271 0.057 Uiso 1 1 calc R . .
C28 C 0.6124(3) 0.8988(4) 0.17245(14) 0.0377(12) Uani 1 1 d . . .
H28A H 0.6538 0.8495 0.1664 0.045 Uiso 1 1 calc R . .
H28B H 0.5592 0.8654 0.1683 0.045 Uiso 1 1 calc R . .
C29 C 0.6121(3) 0.9825(4) 0.13874(14) 0.0333(11) Uani 1 1 d . . .
H29A H 0.5765 1.0362 0.1473 0.040 Uiso 1 1 calc R . .
H29B H 0.6674 1.0098 0.1399 0.040 Uiso 1 1 calc R . .
C30 C 0.5837(3) 0.9509(3) 0.09112(13) 0.0249(9) Uani 1 1 d . . .
C31 C 0.4158(3) 0.8197(3) 0.02939(14) 0.0284(10) Uani 1 1 d D B .
C32 C 0.3852(3) 0.7151(4) 0.0213(2) 0.0458(14) Uani 1 1 d D . .
H32A H 0.4232 0.6689 0.0385 0.055 Uiso 1 1 calc R A 1
H32B H 0.3850 0.6992 -0.0108 0.055 Uiso 1 1 calc R A 1
C33 C 0.3001(7) 0.6977(9) 0.0345(7) 0.104(7) Uani 0.50 1 d PD B 1
H33A H 0.2948 0.7342 0.0625 0.125 Uiso 0.50 1 calc PR B 1
H33B H 0.2600 0.7254 0.0108 0.125 Uiso 0.50 1 calc PR B 1
C33' C 0.3568(10) 0.6608(10) 0.0596(4) 0.065(4) Uani 0.50 1 d P C 2
H33C H 0.3333 0.7208 0.0719 0.078 Uiso 0.50 1 calc PR C 2
H33D H 0.4162 0.6535 0.0652 0.078 Uiso 0.50 1 calc PR C 2
C34 C 0.2806(8) 0.5894(8) 0.0412(4) 0.161(5) Uani 1 1 d DU . .
H34A H 0.3258 0.5486 0.0328 0.194 Uiso 1 1 calc R B 1
H34B H 0.2319 0.5720 0.0205 0.194 Uiso 1 1 calc R B 1
C35 C 0.2656(14) 0.562(2) 0.0888(7) 0.28(2) Uani 0.50 1 d PDU B .
H35A H 0.3057 0.5946 0.1110 0.331 Uiso 0.50 1 calc PR . .
H35B H 0.2696 0.4892 0.0933 0.331 Uiso 0.50 1 calc PR . .
C36 C 0.1790(13) 0.599(2) 0.0940(7) 0.261(13) Uani 0.75 1 d PDU . .
H36A H 0.1540 0.5550 0.1149 0.314 Uiso 0.75 1 calc PR B .
H36B H 0.1812 0.6669 0.1063 0.314 Uiso 0.75 1 calc PR . .
C37 C 0.1293(15) 0.597(3) 0.0480(8) 0.28(2) Uani 0.50 1 d PDU B .
H37A H 0.1485 0.5431 0.0296 0.333 Uiso 0.50 1 calc PR . .
H37B H 0.1355 0.6608 0.0325 0.333 Uiso 0.50 1 calc PR . .
C38 C 0.0392(14) 0.580(2) 0.0540(11) 0.231(16) Uani 0.50 1 d PDU . .
H38A H 0.0207 0.6333 0.0731 0.278 Uiso 0.50 1 calc PR B .
H38B H 0.0060 0.5832 0.0245 0.278 Uiso 0.50 1 calc PR . .
C39 C 0.028(2) 0.4787(16) 0.0758(11) 0.197(18) Uani 0.50 1 d PDU B .
C40 C 0.4175(3) 1.0154(4) 0.18062(14) 0.0354(12) Uani 1 1 d . . .
H40 H 0.4299 1.0842 0.1825 0.042 Uiso 1 1 calc R . .
C41 C 0.3912(4) 0.8686(4) 0.15469(16) 0.0422(13) Uani 1 1 d . . .
H41 H 0.3819 0.8145 0.1346 0.051 Uiso 1 1 calc R . .
C42 C 0.3894(4) 0.8648(4) 0.19983(16) 0.0461(14) Uani 1 1 d . . .
H42 H 0.3782 0.8081 0.2168 0.055 Uiso 1 1 calc R . .
C43 C 0.4095(3) 0.9886(4) 0.26189(14) 0.0367(12) Uani 1 1 d . . .
C44 C 0.3732(4) 0.9295(4) 0.29207(16) 0.0481(15) Uani 1 1 d . . .
H44 H 0.3455 0.8705 0.2822 0.058 Uiso 1 1 calc R . .
C45 C 0.3780(4) 1.5422(4) -0.16345(15) 0.0469(14) Uani 1 1 d . . .
H45 H 0.3536 1.5819 -0.1427 0.056 Uiso 1 1 calc R . .
C46 C 0.4180(3) 1.4572(4) -0.14927(14) 0.0371(12) Uani 1 1 d . . .
C47 C 0.4536(4) 1.3986(4) -0.17837(16) 0.0466(14) Uani 1 1 d . . .
H47 H 0.4808 1.3395 -0.1681 0.056 Uiso 1 1 calc R . .
C48 C 0.4496(4) 1.0734(4) 0.27625(16) 0.0507(15) Uani 1 1 d . . .
H48 H 0.4747 1.1131 0.2558 0.061 Uiso 1 1 calc R . .
C49 C 0.4167(3) 1.3317(4) -0.08946(14) 0.0322(11) Uani 1 1 d . . .
H49 H 0.4126 1.2758 -0.1088 0.039 Uiso 1 1 calc R . .
C50 C 0.4237(3) 1.4220(4) -0.03093(16) 0.0383(12) Uani 1 1 d . . .
H50 H 0.4256 1.4411 -0.0004 0.046 Uiso 1 1 calc R . .
C51 C 0.4256(4) 1.4856(4) -0.06541(16) 0.0446(14) Uani 1 1 d . . .
H51 H 0.4291 1.5558 -0.0640 0.054 Uiso 1 1 calc R . .
C52 C 0.2219(3) 0.9679(4) 0.06314(17) 0.0385(12) Uani 1 1 d . . .
H52 H 0.2333 0.9034 0.0529 0.046 Uiso 1 1 calc R . .
C53 C 0.2352(4) 1.1152(5) 0.0872(2) 0.0542(16) Uani 1 1 d . . .
H53 H 0.2595 1.1755 0.0982 0.065 Uiso 1 1 calc R . .
C54 C 0.1553(4) 1.0995(5) 0.0796(2) 0.0585(17) Uani 1 1 d . . .
H54 H 0.1136 1.1455 0.0834 0.070 Uiso 1 1 calc R . .
C55 C 0.0720(3) 0.9504(4) 0.05403(19) 0.0433(13) Uani 1 1 d . . .
C56 C 0.0045(3) 0.9787(5) 0.0731(2) 0.0568(17) Uani 1 1 d . . .
H56 H 0.0078 1.0321 0.0939 0.068 Uiso 1 1 calc R . .
C57 C -0.0672(3) 0.9304(5) 0.0623(2) 0.0552(16) Uani 1 1 d . . .
H57 H -0.1137 0.9512 0.0752 0.066 Uiso 1 1 calc R . .
C58 C 0.0065(3) 1.1747(5) -0.0132(2) 0.064(2) Uani 1 1 d . . .
H58 H 0.0102 1.2285 0.0074 0.077 Uiso 1 1 calc R . .
C59 C 0.0726(3) 1.1477(4) -0.03317(19) 0.0439(13) Uani 1 1 d . . .
C60 C 0.0664(4) 0.8760(5) 0.0227(2) 0.0646(19) Uani 1 1 d . . .
H60 H 0.1116 0.8594 0.0077 0.077 Uiso 1 1 calc R . .
C61 C 0.2219(3) 1.1591(4) -0.02716(17) 0.0395(12) Uani 1 1 d . . .
H61 H 0.2302 1.0943 -0.0382 0.047 Uiso 1 1 calc R . .
C62 C 0.2429(3) 1.3051(4) 0.0000(2) 0.0499(15) Uani 1 1 d . . .
H62 H 0.2698 1.3634 0.0115 0.060 Uiso 1 1 calc R . .
C63 C 0.1629(3) 1.2905(5) -0.0048(2) 0.0580(17) Uani 1 1 d . . .
H63 H 0.1233 1.3362 0.0027 0.070 Uiso 1 1 calc R . .
Cl1 Cl 0.74257(10) 0.09204(14) 0.04648(6) 0.0654(5) Uani 1 1 d . . .
N1 N 0.8378(3) 0.3698(4) 0.14516(17) 0.0529(13) Uani 1 1 d . . .
N2 N 0.8374(3) 0.5334(3) 0.13878(17) 0.0523(13) Uani 1 1 d . . .
N3 N 0.8974(4) -0.0735(4) 0.1928(2) 0.0726(18) Uani 1 1 d . . .
N4 N 0.8931(4) 0.0904(4) 0.1941(2) 0.0749(19) Uani 1 1 d . . .
N5 N 0.4089(2) 0.9644(3) 0.14322(12) 0.0324(9) Uani 1 1 d . . .
N6 N 0.4065(3) 0.9577(3) 0.21608(12) 0.0352(10) Uani 1 1 d . . .
N7 N 0.4214(3) 1.4261(3) -0.10363(12) 0.0364(10) Uani 1 1 d . . .
N8 N 0.4185(2) 1.3259(3) -0.04603(12) 0.0315(9) Uani 1 1 d . . .
N9 N 0.2770(2) 1.0324(3) 0.07694(13) 0.0349(9) Uani 1 1 d . . .
N10 N 0.1463(2) 1.0026(3) 0.06498(15) 0.0407(11) Uani 1 1 d . . .
N11 N 0.1487(3) 1.1974(3) -0.02249(16) 0.0428(11) Uani 1 1 d . . .
N12 N 0.2800(2) 1.2216(3) -0.01473(13) 0.0347(10) Uani 1 1 d . . .
Ni1 Ni 0.86797(5) 0.23194(6) 0.17158(3) 0.0512(2) Uani 1 1 d . . .
Ni2 Ni 0.40110(3) 1.01796(5) 0.078068(17) 0.02681(17) Uani 1 1 d . B .
Ni3 Ni 0.5000 1.0000 0.0000 0.0246(2) Uani 1 2 d S . .
Ni4 Ni 0.40326(3) 1.19317(4) -0.012345(17) 0.02651(17) Uani 1 1 d . . .
O1 O 1.0192(3) 0.2587(5) 0.1102(2) 0.0945(18) Uani 1 1 d D . .
O2 O 0.9897(3) 0.2697(4) 0.18041(17) 0.0747(14) Uani 1 1 d . . .
O3 O 0.8663(3) 0.2800(3) 0.23586(15) 0.0639(13) Uani 1 1 d . . .
O4 O 0.7444(3) 0.2302(4) 0.24930(18) 0.0828(15) Uani 1 1 d . . .
O5 O 0.7464(3) 0.1894(3) 0.16515(16) 0.0688(13) Uani 1 1 d . . .
H5C H 0.7276 0.1722 0.1891 0.083 Uiso 1 1 d R . .
H5D H 0.7326 0.1455 0.1455 0.083 Uiso 1 1 d R . .
O6 O 0.8788(3) 0.1801(4) 0.10813(17) 0.0915(18) Uani 1 1 d . . .
H6C H 0.9221 0.1893 0.0964 0.110 Uiso 1 1 d R . .
H6D H 0.8426 0.1617 0.0875 0.110 Uiso 1 1 d R . .
O7 O 0.4203(2) 1.1588(3) 0.10252(10) 0.0364(8) Uani 1 1 d . . .
O8 O 0.4210(2) 1.2696(3) 0.04698(10) 0.0369(8) Uani 1 1 d . . .
O9 O 0.53002(19) 1.0050(2) 0.06894(9) 0.0274(7) Uani 1 1 d . . .
O10 O 0.3850(2) 1.1247(2) -0.07620(10) 0.0331(8) Uani 1 1 d . . .
O11 O 0.39445(19) 1.0570(2) 0.01363(9) 0.0266(7) Uani 1 1 d . . .
O12 O 0.47002(18) 0.8507(2) 0.00623(10) 0.0281(7) Uani 1 1 d . . .
O13 O 0.3852(2) 0.8707(2) 0.05822(10) 0.0319(7) Uani 1 1 d . . .
O14 O 0.0253(10) 0.4995(10) 0.1118(8) 0.160(8) Uani 0.50 1 d P . .
O15 O 0.0280(10) 0.4000(10) 0.0568(5) 0.134(5) Uani 0.50 1 d PD . .
H15A H -0.0008 0.3667 0.0688 0.161 Uiso 0.50 1 d PR B .
O16 O 0.6210(3) 0.2278(4) 0.09414(16) 0.0762(15) Uani 1 1 d . . .
H16A H 0.6010 0.2554 0.0699 0.091 Uiso 1 1 d R . .
H16B H 0.6080 0.1668 0.0926 0.091 Uiso 1 1 d R . .
O17 O 0.3466(12) 0.6355(11) 0.1949(8) 0.196(9) Uani 0.50 1 d P . .
H17A H 0.3592 0.6314 0.1685 0.235 Uiso 0.50 1 d PR . .
H17B H 0.2971 0.6365 0.1981 0.235 Uiso 0.50 1 d PR . .
O18 O 0.5880(17) 0.178(3) 0.2046(18) 0.48(4) Uani 0.50 1 d P . .
H18A H 0.6177 0.1743 0.2296 0.574 Uiso 0.50 1 d PR . .
H18B H 0.6188 0.1797 0.1841 0.574 Uiso 0.50 1 d PR . .
H11A H 0.355(3) 1.030(4) -0.0008(17) 0.034(15) Uiso 1 1 d . . .

loop_
_atom_site_aniso_label
_atom_site_aniso_U_11
_atom_site_aniso_U_22
_atom_site_aniso_U_33
_atom_site_aniso_U_23
_atom_site_aniso_U_13
_atom_site_aniso_U_12
C1 0.065(5) 0.061(5) 0.080(5) -0.013(4) 0.003(4) -0.007(4)
C2 0.065(5) 0.119(8) 0.111(7) -0.017(6) 0.003(5) -0.010(5)
C3 0.098(7) 0.103(8) 0.134(9) -0.004(7) -0.012(7) -0.003(6)
C4 0.084(7) 0.115(9) 0.188(12) -0.018(8) 0.000(7) -0.018(7)
C5 0.093(7) 0.108(8) 0.106(7) 0.022(6) 0.014(6) 0.004(6)
C6 0.119(8) 0.087(7) 0.147(10) -0.030(7) 0.026(7) -0.021(6)
C7 0.130(9) 0.098(8) 0.093(7) -0.015(5) -0.009(6) 0.008(7)
C8 0.116(7) 0.120(8) 0.054(4) -0.013(5) -0.001(5) 0.003(6)
C9 0.066(5) 0.081(6) 0.063(5) -0.003(4) -0.002(4) 0.022(4)
C10 0.068(4) 0.043(4) 0.054(3) 0.001(3) -0.009(3) 0.001(3)
C11 0.077(5) 0.060(4) 0.049(4) -0.001(3) -0.008(3) -0.011(4)
C12 0.084(5) 0.052(4) 0.056(4) 0.002(3) -0.015(4) -0.009(4)
C13 0.048(4) 0.042(3) 0.070(4) -0.003(3) -0.008(3) -0.003(3)
C14 0.050(4) 0.051(4) 0.069(4) 0.007(3) -0.009(3) -0.002(3)
C15 0.062(4) 0.054(4) 0.073(4) 0.003(3) 0.003(4) 0.014(3)
C16 0.064(4) 0.039(3) 0.081(5) -0.003(3) -0.010(4) 0.001(3)
C17 0.081(6) 0.049(4) 0.127(7) -0.004(4) -0.044(5) 0.001(4)
C18 0.072(5) 0.040(4) 0.132(7) -0.010(4) -0.034(5) 0.014(4)
C19 0.147(9) 0.048(5) 0.145(9) -0.002(5) -0.065(8) -0.002(5)
C20 0.152(9) 0.061(5) 0.127(8) -0.009(5) -0.072(7) 0.005(6)
C21 0.073(5) 0.038(3) 0.065(4) -0.004(3) -0.003(4) 0.002(3)
C22 0.030(3) 0.040(3) 0.022(2) -0.0046(19) 0.0034(19) -0.006(2)
C23 0.091(5) 0.044(3) 0.024(2) -0.004(2) 0.008(3) -0.003(3)
C24 0.080(5) 0.053(4) 0.027(3) -0.005(2) 0.007(3) -0.005(3)
C25 0.068(4) 0.055(4) 0.025(2) 0.008(2) 0.011(2) 0.004(3)
C26 0.067(4) 0.052(3) 0.025(2) 0.003(2) 0.007(2) 0.001(3)
C27 0.065(4) 0.051(3) 0.025(2) 0.007(2) 0.004(2) -0.002(3)
C28 0.049(3) 0.044(3) 0.020(2) 0.005(2) 0.002(2) 0.000(2)
C29 0.039(3) 0.041(3) 0.019(2) -0.0028(19) -0.0020(19) 0.001(2)
C30 0.027(2) 0.032(2) 0.0159(18) 0.0013(17) 0.0019(17) -0.005(2)
C31 0.026(2) 0.038(3) 0.021(2) 0.0001(18) -0.0001(18) -0.002(2)
C32 0.046(3) 0.038(3) 0.057(3) -0.008(3) 0.017(3) -0.015(3)
C33 0.062(10) 0.060(10) 0.19(2) -0.049(12) 0.011(12) -0.036(8)
C33' 0.091(11) 0.042(7) 0.065(8) -0.006(6) 0.026(8) -0.041(8)
C34 0.162(5) 0.160(5) 0.162(5) -0.001(2) 0.023(2) -0.003(2)
C35 0.28(2) 0.28(2) 0.28(2) 0.000(2) 0.033(3) 0.000(2)
C36 0.261(13) 0.261(13) 0.262(13) 0.000(2) 0.032(3) -0.001(2)
C37 0.28(2) 0.28(2) 0.28(2) 0.001(2) 0.033(3) 0.000(2)
C38 0.232(16) 0.231(16) 0.232(16) 0.000(2) 0.028(3) 0.000(2)
C39 0.197(18) 0.197(18) 0.197(18) 0.000(2) 0.024(3) 0.000(2)
C40 0.049(3) 0.038(3) 0.020(2) -0.0019(19) 0.007(2) -0.011(2)
C41 0.060(4) 0.040(3) 0.027(2) 0.001(2) 0.009(2) -0.009(3)
C42 0.072(4) 0.041(3) 0.027(2) 0.002(2) 0.014(3) -0.007(3)
C43 0.049(3) 0.045(3) 0.017(2) -0.0036(19) 0.007(2) -0.001(2)
C44 0.075(4) 0.047(3) 0.023(2) -0.007(2) 0.012(2) -0.020(3)
C45 0.074(4) 0.048(3) 0.022(2) 0.002(2) 0.018(2) 0.017(3)
C46 0.058(3) 0.034(3) 0.020(2) 0.0005(19) 0.011(2) -0.003(2)
C47 0.077(4) 0.034(3) 0.029(2) 0.009(2) 0.011(3) 0.013(3)
C48 0.083(5) 0.046(3) 0.025(2) 0.000(2) 0.014(3) -0.012(3)
C49 0.043(3) 0.032(3) 0.021(2) 0.0016(18) 0.004(2) -0.004(2)
C50 0.050(3) 0.039(3) 0.027(2) 0.000(2) 0.009(2) -0.005(2)
C51 0.075(4) 0.035(3) 0.025(2) -0.005(2) 0.009(2) -0.001(3)
C52 0.027(3) 0.048(3) 0.042(3) -0.004(2) 0.010(2) 0.001(2)
C53 0.040(3) 0.057(4) 0.066(4) -0.021(3) 0.011(3) -0.004(3)
C54 0.035(3) 0.061(4) 0.079(5) -0.021(3) 0.006(3) 0.003(3)
C55 0.027(3) 0.052(3) 0.052(3) -0.009(3) 0.006(2) -0.004(2)
C56 0.037(3) 0.069(4) 0.065(4) -0.023(3) 0.011(3) -0.002(3)
C57 0.030(3) 0.069(4) 0.068(4) -0.016(3) 0.012(3) -0.006(3)
C58 0.031(3) 0.074(5) 0.087(5) -0.040(4) 0.008(3) -0.008(3)
C59 0.024(3) 0.053(4) 0.054(3) -0.006(3) 0.001(2) -0.002(2)
C60 0.034(3) 0.077(5) 0.086(5) -0.033(4) 0.018(3) -0.002(3)
C61 0.030(3) 0.048(3) 0.039(3) -0.002(2) -0.002(2) 0.000(2)
C62 0.036(3) 0.041(3) 0.074(4) -0.012(3) 0.012(3) -0.002(3)
C63 0.033(3) 0.055(4) 0.088(5) -0.017(3) 0.015(3) 0.004(3)
Cl1 0.0499(9) 0.0807(12) 0.0640(10) -0.0220(9) -0.0007(8) -0.0017(8)
N1 0.059(3) 0.040(3) 0.058(3) -0.002(2) -0.002(3) -0.006(2)
N2 0.058(3) 0.034(3) 0.062(3) 0.001(2) -0.004(3) -0.003(2)
N3 0.082(4) 0.040(3) 0.087(4) -0.007(3) -0.025(4) 0.010(3)
N4 0.078(4) 0.047(3) 0.092(4) -0.014(3) -0.021(4) 0.004(3)
N5 0.035(2) 0.042(2) 0.0212(18) 0.0012(16) 0.0058(16) -0.0022(19)
N6 0.050(3) 0.039(2) 0.0185(17) -0.0022(16) 0.0092(17) -0.004(2)
N7 0.054(3) 0.034(2) 0.0212(18) 0.0024(16) 0.0049(18) -0.001(2)
N8 0.035(2) 0.038(2) 0.0224(18) 0.0020(16) 0.0048(16) -0.0027(18)
N9 0.027(2) 0.047(3) 0.032(2) -0.0041(18) 0.0095(17) 0.0031(19)
N10 0.023(2) 0.049(3) 0.051(3) -0.008(2) 0.0080(19) 0.001(2)
N11 0.028(2) 0.046(3) 0.054(3) -0.010(2) 0.004(2) -0.003(2)
N12 0.032(2) 0.041(2) 0.031(2) -0.0010(17) 0.0010(18) 0.0006(19)
Ni1 0.0550(5) 0.0394(4) 0.0559(5) -0.0120(3) -0.0066(4) -0.0010(4)
Ni2 0.0272(3) 0.0369(4) 0.0170(3) -0.0008(2) 0.0049(2) -0.0038(3)
Ni3 0.0227(4) 0.0354(5) 0.0158(4) 0.0001(3) 0.0032(3) -0.0015(3)
Ni4 0.0271(3) 0.0350(4) 0.0176(3) 0.0003(2) 0.0030(2) -0.0023(3)
O1 0.063(3) 0.124(5) 0.099(4) -0.013(4) 0.018(3) -0.004(3)
O2 0.052(3) 0.094(4) 0.077(3) -0.025(3) 0.004(3) -0.011(3)
O3 0.076(3) 0.059(3) 0.053(3) -0.007(2) -0.008(2) 0.003(2)
O4 0.076(4) 0.097(4) 0.077(3) -0.008(3) 0.015(3) 0.005(3)
O5 0.071(3) 0.068(3) 0.066(3) -0.007(2) 0.002(2) -0.014(2)
O6 0.076(3) 0.123(5) 0.077(3) -0.053(3) 0.014(3) -0.033(3)
O7 0.050(2) 0.0346(19) 0.0241(15) -0.0006(14) 0.0020(15) -0.0031(16)
O8 0.049(2) 0.042(2) 0.0204(15) -0.0022(14) 0.0064(14) -0.0068(17)
O9 0.0252(17) 0.0378(19) 0.0191(14) 0.0007(13) 0.0030(12) 0.0008(14)
O10 0.040(2) 0.0379(19) 0.0205(15) -0.0014(13) 0.0020(14) 0.0026(16)
O11 0.0246(17) 0.0371(19) 0.0175(14) -0.0023(13) 0.0005(13) -0.0039(15)
O12 0.0240(17) 0.0371(19) 0.0235(15) 0.0001(13) 0.0038(13) 0.0009(14)
O13 0.0366(19) 0.0344(19) 0.0263(16) -0.0024(13) 0.0106(14) -0.0052(15)
O14 0.125(13) 0.064(9) 0.29(3) -0.037(12) 0.033(15) 0.003(8)
O15 0.188(15) 0.078(9) 0.147(13) -0.015(9) 0.069(11) 0.011(9)
O16 0.079(3) 0.073(3) 0.071(3) -0.008(3) -0.016(3) 0.004(3)
O17 0.203(19) 0.093(12) 0.32(3) -0.020(14) 0.129(19) -0.012(12)
O18 0.17(3) 0.28(4) 0.97(11) -0.04(5) -0.02(4) -0.04(2)

loop_
_atom_type_symbol
_atom_type_description
_atom_type_scat_dispersion_real
_atom_type_scat_dispersion_imag
_atom_type_scat_source
C C 0.0033 0.0016 'International Tables Vol C Tables 4.2.6.8 and 6.1.1.4'
H H 0.0000 0.0000 'International Tables Vol C Tables 4.2.6.8 and 6.1.1.4'
N N 0.0061 0.0033 'International Tables Vol C Tables 4.2.6.8 and 6.1.1.4'
O O 0.0106 0.0060 'International Tables Vol C Tables 4.2.6.8 and 6.1.1.4'
Ni Ni 0.3393 1.1124 'International Tables Vol C Tables 4.2.6.8 and 6.1.1.4'
Cl Cl 0.1484 0.1585 'International Tables Vol C Tables 4.2.6.8 and 6.1.1.4'

loop_
_geom_angle_atom_site_label_1
_geom_angle_atom_site_label_2
_geom_angle_atom_site_label_3
_geom_angle
_geom_angle_site_symmetry_1
_geom_angle_site_symmetry_3
O2 C1 O1 126.4(7) . .
O2 C1 C2 117.5(7) . .
O1 C1 C2 116.2(8) . .
C1 C2 C3 114.8(8) . .
C1 C2 H2A 108.6 . .
C3 C2 H2A 108.6 . .
C1 C2 H2B 108.6 . .
C3 C2 H2B 108.6 . .
H2A C2 H2B 107.6 . .
C4 C3 C2 116.3(10) . .
C4 C3 H3A 108.2 . .
C2 C3 H3A 108.2 . .
C4 C3 H3B 108.2 . .
C2 C3 H3B 108.2 . .
H3A C3 H3B 107.4 . .
C5 C4 C3 113.8(9) . .
C5 C4 H4A 108.8 . .
C3 C4 H4A 108.8 . .
C5 C4 H4B 108.8 . .
C3 C4 H4B 108.8 . .
H4A C4 H4B 107.7 . .
C4 C5 C6 110.3(8) . 2_745
C4 C5 H5A 109.6 . .
C6 C5 H5A 109.6 2_745 .
C4 C5 H5B 109.6 . .
C6 C5 H5B 109.6 2_745 .
H5A C5 H5B 108.1 . .
C7 C6 C5 109.8(9) . 2_755
C7 C6 H6A 109.7 . .
C5 C6 H6A 109.7 2_755 .
C7 C6 H6B 109.7 . .
C5 C6 H6B 109.7 2_755 .
H6A C6 H6B 108.2 . .
C6 C7 C8 110.4(8) . .
C6 C7 H7A 109.6 . .
C8 C7 H7A 109.6 . .
C6 C7 H7B 109.6 . .
C8 C7 H7B 109.6 . .
H7A C7 H7B 108.1 . .
C9 C8 C7 112.3(8) . .
C9 C8 H8A 109.1 . .
C7 C8 H8A 109.1 . .
C9 C8 H8B 109.1 . .
C7 C8 H8B 109.1 . .
H8A C8 H8B 107.9 . .
O3 C9 O4 125.2(7) . .
O3 C9 C8 116.4(8) . .
O4 C9 C8 118.4(8) . .
N1 C10 N2 112.5(5) . .
N1 C10 H10 123.8 . .
N2 C10 H10 123.8 . .
C12 C11 N1 111.3(6) . .
C12 C11 H11 124.3 . .
N1 C11 H11 124.3 . .
C11 C12 N2 106.1(6) . .
C11 C12 H12 126.9 . .
N2 C12 H12 126.9 . .
C18 C13 C14 118.5(6) . .
C18 C13 N2 119.6(6) . .
C14 C13 N2 121.9(5) . .
C13 C14 C15 120.9(6) . 1_565
C13 C14 H14 119.5 . .
C15 C14 H14 119.5 1_565 .
C16 C15 C14 119.7(6) . 1_545
C16 C15 H15 120.1 . .
C14 C15 H15 120.1 1_545 .
C15 C16 C17 120.5(6) . .
C15 C16 N3 120.5(6) . .
C17 C16 N3 118.9(6) . .
C16 C17 C18 118.3(6) . 1_545
C16 C17 H17 120.8 . .
C18 C17 H17 120.8 1_545 .
C13 C18 C17 121.8(6) . 1_565
C13 C18 H18 119.1 . .
C17 C18 H18 119.1 1_565 .
N3 C19 C20 106.4(8) . .
N3 C19 H19 126.8 . .
C20 C19 H19 126.8 . .
C19 C20 N4 110.5(8) . .
C19 C20 H20 124.8 . .
N4 C20 H20 124.8 . .
N4 C21 N3 113.6(6) . .
N4 C21 H21 123.2 . .
N3 C21 H21 123.2 . .
O7 C22 O8 126.8(4) . .
O7 C22 C23 118.0(4) . .
O8 C22 C23 115.1(4) . .
C24 C23 C22 115.6(5) . .
C24 C23 H23A 108.4 . .
C22 C23 H23A 108.4 . .
C24 C23 H23B 108.4 . .
C22 C23 H23B 108.4 . .
H23A C23 H23B 107.5 . .
C23 C24 C25 115.1(5) . 2_655
C23 C24 H24A 108.5 . .
C25 C24 H24A 108.5 2_655 .
C23 C24 H24B 108.5 . .
C25 C24 H24B 108.5 2_655 .
H24A C24 H24B 107.5 . .
C24 C25 C26 111.2(5) 2_645 .
C24 C25 H25A 109.4 2_645 .
C26 C25 H25A 109.4 . .
C24 C25 H25B 109.4 2_645 .
C26 C25 H25B 109.4 . .
H25A C25 H25B 108.0 . .
C25 C26 C27 114.6(5) . .
C25 C26 H26A 108.6 . .
C27 C26 H26A 108.6 . .
C25 C26 H26B 108.6 . .
C27 C26 H26B 108.6 . .
H26A C26 H26B 107.6 . .
C28 C27 C26 111.7(5) . .
C28 C27 H27A 109.3 . .
C26 C27 H27A 109.3 . .
C28 C27 H27B 109.3 . .
C26 C27 H27B 109.3 . .
H27A C27 H27B 107.9 . .
C29 C28 C27 113.3(4) . .
C29 C28 H28A 108.9 . .
C27 C28 H28A 108.9 . .
C29 C28 H28B 108.9 . .
C27 C28 H28B 108.9 . .
H28A C28 H28B 107.7 . .
C30 C29 C28 113.5(4) . .
C30 C29 H29A 108.9 . .
C28 C29 H29A 108.9 . .
C30 C29 H29B 108.9 . .
C28 C29 H29B 108.9 . .
H29A C29 H29B 107.7 . .
O10 C30 O9 124.9(4) 3_675 .
O10 C30 C29 118.1(4) 3_675 .
O9 C30 C29 116.9(4) . .
O13 C31 O12 124.7(4) . .
O13 C31 C32 117.6(4) . .
O12 C31 C32 117.7(4) . .
C31 C32 C33 113.9(6) . .
C31 C32 H32A 108.8 . .
C33 C32 H32A 108.8 . .
C31 C32 H32B 108.8 . .
C33 C32 H32B 108.8 . .
H32A C32 H32B 107.7 . .
C34 C33 C32 113.7(9) . .
C34 C33 H33A 108.8 . .
C32 C33 H33A 108.8 . .
C34 C33 H33B 108.8 . .
C32 C33 H33B 108.8 . .
H33A C33 H33B 107.7 . .
H33C C33' H33D 116.8 . .
C33 C34 C35 114.9(13) . .
C33 C34 H34A 108.5 . .
C35 C34 H34A 108.5 . .
C33 C34 H34B 108.5 . .
C35 C34 H34B 108.5 . .
H34A C34 H34B 107.5 . .
C34 C35 C36 105.9(11) . .
C34 C35 H35A 110.6 . .
C36 C35 H35A 110.6 . .
C34 C35 H35B 110.6 . .
C36 C35 H35B 110.6 . .
H35A C35 H35B 108.7 . .
C37 C36 C35 108.4(12) . .
C37 C36 H36A 110.0 . .
C35 C36 H36A 110.0 . .
C37 C36 H36B 110.0 . .
C35 C36 H36B 110.0 . .
H36A C36 H36B 108.4 . .
C36 C37 C38 109.0(13) . .
C36 C37 H37A 109.9 . .
C38 C37 H37A 109.9 . .
C36 C37 H37B 109.9 . .
C38 C37 H37B 109.9 . .
H37A C37 H37B 108.3 . .
C39 C38 C37 110.6(14) . .
C39 C38 H38A 109.5 . .
C37 C38 H38A 109.5 . .
C39 C38 H38B 109.5 . .
C37 C38 H38B 109.5 . .
H38A C38 H38B 108.1 . .
O14 C39 O15 133(3) . .
O14 C39 C38 102(2) . .
O15 C39 C38 125(3) . .
N5 C40 N6 111.4(4) . .
N5 C40 H40 124.3 . .
N6 C40 H40 124.3 . .
C42 C41 N5 108.4(5) . .
C42 C41 H41 125.8 . .
N5 C41 H41 125.8 . .
N6 C42 C41 107.1(5) . .
N6 C42 H42 126.4 . .
C41 C42 H42 126.4 . .
C48 C43 C44 120.3(4) . .
C48 C43 N6 120.3(4) . .
C44 C43 N6 119.4(4) . .
C45 C44 C43 119.4(5) 4_586 .
C45 C44 H44 120.3 4_586 .
C43 C44 H44 120.3 . .
C46 C45 C44 120.2(5) . 4_585
C46 C45 H45 119.9 . .
C44 C45 H45 119.9 4_585 .
C47 C46 C45 121.1(4) . .
C47 C46 N7 118.3(5) . .
C45 C46 N7 120.5(4) . .
C46 C47 C48 119.4(5) . 4_585
C46 C47 H47 120.3 . .
C48 C47 H47 120.3 4_585 .
C43 C48 C47 119.6(5) . 4_586
C43 C48 H48 120.2 . .
C47 C48 H48 120.2 4_586 .
N8 C49 N7 112.2(4) . .
N8 C49 H49 123.9 . .
N7 C49 H49 123.9 . .
C51 C50 N8 110.6(4) . .
C51 C50 H50 124.7 . .
N8 C50 H50 124.7 . .
C50 C51 N7 105.3(5) . .
C50 C51 H51 127.3 . .
N7 C51 H51 127.3 . .
N9 C52 N10 112.5(5) . .
N9 C52 H52 123.7 . .
N10 C52 H52 123.7 . .
C54 C53 N9 110.7(5) . .
C54 C53 H53 124.6 . .
N9 C53 H53 124.6 . .
C53 C54 N10 105.8(5) . .
C53 C54 H54 127.1 . .
N10 C54 H54 127.1 . .
C60 C55 C56 119.9(5) . .
C60 C55 N10 120.3(5) . .
C56 C55 N10 119.8(5) . .
C57 C56 C55 120.2(6) . .
C57 C56 H56 119.9 . .
C55 C56 H56 119.9 . .
C59 C57 C56 120.7(6) 3_575 .
C59 C57 H57 119.7 3_575 .
C56 C57 H57 119.7 . .
C59 C58 C60 120.5(6) . 3_575
C59 C58 H58 119.7 . .
C60 C58 H58 119.7 3_575 .
C57 C59 C58 119.5(5) 3_575 .
C57 C59 N11 119.5(5) 3_575 .
C58 C59 N11 121.0(5) . .
C55 C60 C58 119.1(6) . 3_575
C55 C60 H60 120.5 . .
C58 C60 H60 120.5 3_575 .
N12 C61 N11 111.9(5) . .
N12 C61 H61 124.1 . .
N11 C61 H61 124.1 . .
C63 C62 N12 108.9(5) . .
C63 C62 H62 125.5 . .
N12 C62 H62 125.5 . .
C62 C63 N11 107.4(5) . .
C62 C63 H63 126.3 . .
N11 C63 H63 126.3 . .
C10 N1 C11 104.2(5) . .
C10 N1 Ni1 124.6(4) . .
C11 N1 Ni1 130.9(4) . .
C10 N2 C12 105.9(5) . .
C10 N2 C13 126.3(5) . .
C12 N2 C13 127.8(5) . .
C21 N3 C19 106.1(6) . .
C21 N3 C16 126.2(6) . .
C19 N3 C16 127.7(6) . .
C21 N4 C20 103.3(6) . .
C21 N4 Ni1 124.7(5) . .
C20 N4 Ni1 132.0(5) . .
C40 N5 C41 106.3(4) . .
C40 N5 Ni2 128.0(3) . .
C41 N5 Ni2 124.8(3) . .
C40 N6 C42 106.8(4) . .
C40 N6 C43 126.8(4) . .
C42 N6 C43 126.4(4) . .
C49 N7 C51 106.3(4) . .
C49 N7 C46 125.7(4) . .
C51 N7 C46 127.9(4) . .
C49 N8 C50 105.6(4) . .
C49 N8 Ni4 123.2(3) . .
C50 N8 Ni4 130.9(3) . .
C52 N9 C53 105.0(4) . .
C52 N9 Ni2 127.6(4) . .
C53 N9 Ni2 127.3(4) . .
C52 N10 C54 105.9(4) . .
C52 N10 C55 127.4(5) . .
C54 N10 C55 126.7(5) . .
C61 N11 C63 105.9(4) . .
C61 N11 C59 125.8(5) . .
C63 N11 C59 128.3(5) . .
C61 N12 C62 105.8(5) . .
C61 N12 Ni4 125.9(4) . .
C62 N12 Ni4 128.0(4) . .
O3 Ni1 N4 90.5(2) . .
O3 Ni1 N1 92.78(19) . .
N4 Ni1 N1 176.0(2) . .
O3 Ni1 O6 175.6(2) . .
N4 Ni1 O6 87.3(2) . .
N1 Ni1 O6 89.6(2) . .
O3 Ni1 O2 85.7(2) . .
N4 Ni1 O2 91.6(2) . .
N1 Ni1 O2 91.0(2) . .
O6 Ni1 O2 90.5(2) . .
O3 Ni1 O5 93.0(2) . .
N4 Ni1 O5 86.2(2) . .
N1 Ni1 O5 91.28(19) . .
O6 Ni1 O5 90.7(2) . .
O2 Ni1 O5 177.4(2) . .
O11 Ni2 O7 95.31(13) . .
O11 Ni2 N9 91.15(15) . .
O7 Ni2 N9 91.80(16) . .
O11 Ni2 N5 174.91(15) . .
O7 Ni2 N5 89.64(14) . .
N9 Ni2 N5 89.85(16) . .
O11 Ni2 O13 88.99(13) . .
O7 Ni2 O13 175.47(12) . .
N9 Ni2 O13 89.53(15) . .
N5 Ni2 O13 86.03(14) . .
O11 Ni2 O9 80.91(12) . .
O7 Ni2 O9 90.33(13) . .
N9 Ni2 O9 171.93(13) . .
N5 Ni2 O9 97.95(14) . .
O13 Ni2 O9 88.95(12) . .
O11 Ni3 O11 180.00(15) . 3_675
O11 Ni3 O9 84.03(12) . .
O11 Ni3 O9 95.97(12) 3_675 .
O11 Ni3 O9 95.97(12) . 3_675
O11 Ni3 O9 84.03(12) 3_675 3_675
O9 Ni3 O9 180.0 . 3_675
O11 Ni3 O12 97.21(13) . .
O11 Ni3 O12 82.79(13) 3_675 .
O9 Ni3 O12 88.47(12) . .
O9 Ni3 O12 91.53(12) 3_675 .
O11 Ni3 O12 82.79(13) . 3_675
O11 Ni3 O12 97.21(13) 3_675 3_675
O9 Ni3 O12 91.53(12) . 3_675
O9 Ni3 O12 88.47(12) 3_675 3_675
O12 Ni3 O12 180.000(1) . 3_675
O11 Ni4 O8 97.48(13) . .
O11 Ni4 N12 93.66(15) . .
O8 Ni4 N12 88.68(15) . .
O11 Ni4 N8 172.74(14) . .
O8 Ni4 N8 88.77(14) . .
N12 Ni4 N8 90.16(16) . .
O11 Ni4 O10 86.88(12) . .
O8 Ni4 O10 175.64(13) . .
N12 Ni4 O10 90.86(15) . .
N8 Ni4 O10 86.89(14) . .
O11 Ni4 O12 80.45(13) . 3_675
O8 Ni4 O12 91.43(13) . 3_675
N12 Ni4 O12 174.08(15) . 3_675
N8 Ni4 O12 95.76(14) . 3_675
O10 Ni4 O12 89.47(12) . 3_675
C1 O2 Ni1 127.6(4) . .
C9 O3 Ni1 128.5(5) . .
Ni1 O5 H5C 116.5 . .
Ni1 O5 H5D 115.7 . .
H5C O5 H5D 107.7 . .
Ni1 O6 H6C 120.5 . .
Ni1 O6 H6D 130.1 . .
H6C O6 H6D 107.7 . .
C22 O7 Ni2 136.6(3) . .
C22 O8 Ni4 132.7(3) . .
C30 O9 Ni3 125.0(3) . .
C30 O9 Ni2 127.7(3) . .
Ni3 O9 Ni2 90.28(11) . .
C30 O10 Ni4 131.2(3) 3_675 .
Ni2 O11 Ni3 98.58(13) . .
Ni2 O11 Ni4 128.31(16) . .
Ni3 O11 Ni4 99.43(14) . .
Ni2 O11 H11A 110(4) . .
Ni3 O11 H11A 112(4) . .
Ni4 O11 H11A 107(4) . .
C31 O12 Ni3 123.9(3) . .
C31 O12 Ni4 127.4(3) . 3_675
Ni3 O12 Ni4 91.68(12) . 3_675
C31 O13 Ni2 132.0(3) . .
C39 O15 H15A 104.4 . .
H16A O16 H16B 107.7 . .
H17A O17 H17B 117.7 . .
H18A O18 H18B 107.7 . .

loop_
_geom_bond_atom_site_label_1
_geom_bond_atom_site_label_2
_geom_bond_distance
_geom_bond_site_symmetry_2
C1 O2 1.244(9) .
C1 O1 1.255(7) .
C1 C2 1.535(10) .
C2 C3 1.593(12) .
C2 H2A 0.9900 .
C2 H2B 0.9900 .
C3 C4 1.532(13) .
C3 H3A 0.9900 .
C3 H3B 0.9900 .
C4 C5 1.502(12) .
C4 H4A 0.9900 .
C4 H4B 0.9900 .
C5 C6 1.544(12) 2_745
C5 H5A 0.9900 .
C5 H5B 0.9900 .
C6 C7 1.543(13) .
C6 C5 1.544(12) 2_755
C6 H6A 0.9900 .
C6 H6B 0.9900 .
C7 C8 1.562(12) .
C7 H7A 0.9900 .
C7 H7B 0.9900 .
C8 C9 1.521(10) .
C8 H8A 0.9900 .
C8 H8B 0.9900 .
C9 O3 1.240(9) .
C9 O4 1.265(9) .
C10 N1 1.313(7) .
C10 N2 1.350(7) .
C10 H10 0.9500 .
C11 C12 1.333(9) .
C11 N1 1.369(7) .
C11 H11 0.9500 .
C12 N2 1.375(8) .
C12 H12 0.9500 .
C13 C18 1.353(8) .
C13 C14 1.377(8) .
C13 N2 1.410(7) .
C14 C15 1.380(9) 1_565
C14 H14 0.9500 .
C15 C16 1.358(9) .
C15 C14 1.380(9) 1_545
C15 H15 0.9500 .
C16 C17 1.382(9) .
C16 N3 1.433(8) .
C17 C18 1.392(9) 1_545
C17 H17 0.9500 .
C18 C17 1.392(9) 1_565
C18 H18 0.9500 .
C19 N3 1.345(10) .
C19 C20 1.351(11) .
C19 H19 0.9500 .
C20 N4 1.373(10) .
C20 H20 0.9500 .
C21 N4 1.304(8) .
C21 N3 1.340(8) .
C21 H21 0.9500 .
C22 O7 1.248(6) .
C22 O8 1.260(5) .
C22 C23 1.520(7) .
C23 C24 1.513(7) .
C23 H23A 0.9900 .
C23 H23B 0.9900 .
C24 C25 1.516(8) 2_655
C24 H24A 0.9900 .
C24 H24B 0.9900 .
C25 C24 1.516(8) 2_645
C25 C26 1.528(7) .
C25 H25A 0.9900 .
C25 H25B 0.9900 .
C26 C27 1.534(7) .
C26 H26A 0.9900 .
C26 H26B 0.9900 .
C27 C28 1.533(6) .
C27 H27A 0.9900 .
C27 H27B 0.9900 .
C28 C29 1.517(6) .
C28 H28A 0.9900 .
C28 H28B 0.9900 .
C29 C30 1.515(5) .
C29 H29A 0.9900 .
C29 H29B 0.9900 .
C30 O10 1.253(5) 3_675
C30 O9 1.279(5) .
C31 O13 1.262(5) .
C31 O12 1.276(5) .
C31 C32 1.509(6) .
C32 C33 1.536(9) .
C32 H32A 0.9900 .
C32 H32B 0.9900 .
C33 C34 1.515(9) .
C33 H33A 0.9900 .
C33 H33B 0.9900 .
C33' H33C 0.9900 .
C33' H33D 0.9900 .
C34 C35 1.530(10) .
C34 H34A 0.9900 .
C34 H34B 0.9900 .
C35 C36 1.552(10) .
C35 H35A 0.9900 .
C35 H35B 0.9900 .
C36 C37 1.526(10) .
C36 H36A 0.9900 .
C36 H36B 0.9900 .
C37 C38 1.552(10) .
C37 H37A 0.9900 .
C37 H37B 0.9900 .
C38 C39 1.538(10) .
C38 H38A 0.9900 .
C38 H38B 0.9900 .
C39 O14 1.13(3) .
C39 O15 1.206(10) .
C40 N5 1.312(6) .
C40 N6 1.351(6) .
C40 H40 0.9500 .
C41 C42 1.363(7) .
C41 N5 1.378(6) .
C41 H41 0.9500 .
C42 N6 1.362(7) .
C42 H42 0.9500 .
C43 C48 1.369(7) .
C43 C44 1.398(7) .
C43 N6 1.435(5) .
C44 C45 1.385(6) 4_586
C44 H44 0.9500 .
C45 C46 1.368(7) .
C45 C44 1.385(6) 4_585
C45 H45 0.9500 .
C46 C47 1.368(7) .
C46 N7 1.431(5) .
C47 C48 1.411(7) 4_585
C47 H47 0.9500 .
C48 C47 1.411(7) 4_586
C48 H48 0.9500 .
C49 N8 1.306(5) .
C49 N7 1.347(6) .
C49 H49 0.9500 .
C50 C51 1.350(7) .
C50 N8 1.371(6) .
C50 H50 0.9500 .
C51 N7 1.397(6) .
C51 H51 0.9500 .
C52 N9 1.297(6) .
C52 N10 1.351(6) .
C52 H52 0.9500 .
C53 C54 1.341(8) .
C53 N9 1.370(7) .
C53 H53 0.9500 .
C54 N10 1.380(7) .
C54 H54 0.9500 .
C55 C60 1.372(8) .
C55 C56 1.376(8) .
C55 N10 1.430(6) .
C56 C57 1.367(8) .
C56 H56 0.9500 .
C57 C59 1.366(8) 3_575
C57 H57 0.9500 .
C58 C59 1.368(8) .
C58 C60 1.395(8) 3_575
C58 H58 0.9500 .
C59 C57 1.366(8) 3_575
C59 N11 1.437(7) .
C60 C58 1.395(8) 3_575
C60 H60 0.9500 .
C61 N12 1.305(6) .
C61 N11 1.348(7) .
C61 H61 0.9500 .
C62 C63 1.338(8) .
C62 N12 1.383(7) .
C62 H62 0.9500 .
C63 N11 1.374(7) .
C63 H63 0.9500 .
N1 Ni1 2.061(5) .
N4 Ni1 2.051(6) .
N5 Ni2 2.079(4) .
N8 Ni4 2.088(4) .
N9 Ni2 2.075(4) .
N12 Ni4 2.084(4) .
Ni1 O3 2.043(5) .
Ni1 O6 2.061(5) .
Ni1 O2 2.079(5) .
Ni1 O5 2.094(5) .
Ni2 O11 2.000(3) .
Ni2 O7 2.048(3) .
Ni2 O13 2.082(3) .
Ni2 O9 2.206(3) .
Ni3 O11 2.007(3) .
Ni3 O11 2.007(3) 3_675
Ni3 O9 2.076(3) .
Ni3 O9 2.076(3) 3_675
Ni3 O12 2.088(3) .
Ni3 O12 2.088(3) 3_675
Ni4 O11 2.008(3) .
Ni4 O8 2.052(3) .
Ni4 O10 2.121(3) .
Ni4 O12 2.181(3) 3_675
O5 H5C 0.8501 .
O5 H5D 0.8500 .
O6 H6C 0.8499 .
O6 H6D 0.8501 .
O10 C30 1.253(5) 3_675
O11 H11A 0.83(5) .
O12 Ni4 2.181(3) 3_675
O15 H15A 0.7788 .
O16 H16A 0.8498 .
O16 H16B 0.8500 .
O17 H17A 0.8482 .
O17 H17B 0.8412 .
O18 H18A 0.8500 .
O18 H18B 0.8500 .

loop_
_geom_hbond_atom_site_label_D
_geom_hbond_atom_site_label_H
_geom_hbond_atom_site_label_A
_geom_hbond_distance_DH
_geom_hbond_distance_HA
_geom_hbond_distance_DA
_geom_hbond_angle_DHA
_geom_hbond_site_symmetry_A
O11 H11A Cl1 0.83(5) 2.59(5) 3.397(4) 166(5) 3_665
O18 H18A O17 0.85 2.34 3.14(5) 157.8 2_645
O17 H17B O4 0.84 2.20 2.712(19) 119.2 2_655
O15 H15A O1 0.78 1.92 2.510(16) 132.1 1_455
O18 H18B O16 0.85 2.79 3.50(5) 142.2 .
O18 H18B O5 0.85 2.27 3.03(4) 148.2 .
O18 H18A O4 0.85 2.26 2.87(3) 129.8 .
O16 H16B O9 0.85 2.60 3.409(6) 160.8 1_545
O6 H6D Cl1 0.85 2.17 3.000(5) 166.9 .
O6 H6C O1 0.85 1.87 2.564(8) 137.4 .
O5 H5C O18 0.85 2.43 3.03(4) 127.7 .
O5 H5C O4 0.85 1.96 2.596(7) 130.3 .

loop_
_geom_torsion_atom_site_label_1
_geom_torsion_atom_site_label_2
_geom_torsion_atom_site_label_3
_geom_torsion_atom_site_label_4
_geom_torsion
_geom_torsion_site_symmetry_1
_geom_torsion_site_symmetry_4
O2 C1 C2 C3 39.4(12) . .
O1 C1 C2 C3 -141.6(8) . .
C1 C2 C3 C4 84.2(11) . .
C2 C3 C4 C5 -66.4(14) . .
C3 C4 C5 C6 -177.5(10) . 2_745
C5 C6 C7 C8 -175.2(8) 2_755 .
C6 C7 C8 C9 67.2(11) . .
C7 C8 C9 O3 46.6(11) . .
C7 C8 C9 O4 -134.5(8) . .
N1 C11 C12 N2 1.5(9) . .
C18 C13 C14 C15 -2.9(11) . 1_565
N2 C13 C14 C15 175.7(7) . 1_565
C14 C15 C16 C17 2.7(12) 1_545 .
C14 C15 C16 N3 -175.9(7) 1_545 .
C15 C16 C17 C18 -2.5(14) . 1_545
N3 C16 C17 C18 176.1(8) . 1_545
C14 C13 C18 C17 3.0(13) . 1_565
N2 C13 C18 C17 -175.6(8) . 1_565
N3 C19 C20 N4 -2.1(13) . .
O7 C22 C23 C24 0.6(8) . .
O8 C22 C23 C24 -179.5(5) . .
C22 C23 C24 C25 -172.5(5) . 2_655
C24 C25 C26 C27 176.7(5) 2_645 .
C25 C26 C27 C28 -174.2(5) . .
C26 C27 C28 C29 168.8(5) . .
C27 C28 C29 C30 -172.1(4) . .
C28 C29 C30 O10 -49.7(6) . 3_675
C28 C29 C30 O9 131.2(5) . .
O13 C31 C32 C33 23.3(11) . .
O12 C31 C32 C33 -155.9(9) . .
C31 C32 C33 C34 -160.7(10) . .
C32 C33 C34 C35 116.3(15) . .
C33 C34 C35 C36 77(2) . .
C34 C35 C36 C37 29(3) . .
C35 C36 C37 C38 151(2) . .
C36 C37 C38 C39 -63(4) . .
C37 C38 C39 O14 99(3) . .
C37 C38 C39 O15 -76(5) . .
N5 C41 C42 N6 -0.5(7) . .
C48 C43 C44 C45 0.3(9) . 4_586
N6 C43 C44 C45 178.2(5) . 4_586
C44 C45 C46 C47 -0.1(9) 4_585 .
C44 C45 C46 N7 -178.3(5) 4_585 .
C45 C46 C47 C48 0.5(9) . 4_585
N7 C46 C47 C48 178.7(5) . 4_585
C44 C43 C48 C47 -0.6(9) . 4_586
N6 C43 C48 C47 -178.5(5) . 4_586
N8 C50 C51 N7 0.1(6) . .
N9 C53 C54 N10 1.4(8) . .
C60 C55 C56 C57 2.7(10) . .
N10 C55 C56 C57 178.9(6) . .
C55 C56 C57 C59 1.2(11) . 3_575
C60 C58 C59 C57 -0.8(11) 3_575 3_575
C60 C58 C59 N11 -178.0(6) 3_575 .
C56 C55 C60 C58 -4.8(11) . 3_575
N10 C55 C60 C58 179.0(6) . 3_575
N12 C62 C63 N11 0.0(8) . .
N2 C10 N1 C11 0.0(8) . .
N2 C10 N1 Ni1 174.0(4) . .
C12 C11 N1 C10 -1.0(8) . .
C12 C11 N1 Ni1 -174.5(5) . .
N1 C10 N2 C12 0.9(8) . .
N1 C10 N2 C13 -176.8(6) . .
C11 C12 N2 C10 -1.5(8) . .
C11 C12 N2 C13 176.2(7) . .
C18 C13 N2 C10 30.7(11) . .
C14 C13 N2 C10 -147.8(7) . .
C18 C13 N2 C12 -146.5(8) . .
C14 C13 N2 C12 34.9(11) . .
N4 C21 N3 C19 2.9(10) . .
N4 C21 N3 C16 -179.6(7) . .
C20 C19 N3 C21 -0.4(12) . .
C20 C19 N3 C16 -177.8(9) . .
C15 C16 N3 C21 -27.8(12) . .
C17 C16 N3 C21 153.6(8) . .
C15 C16 N3 C19 149.2(10) . .
C17 C16 N3 C19 -29.4(14) . .
N3 C21 N4 C20 -4.1(10) . .
N3 C21 N4 Ni1 178.0(5) . .
C19 C20 N4 C21 3.7(12) . .
C19 C20 N4 Ni1 -178.6(7) . .
N6 C40 N5 C41 0.1(6) . .
N6 C40 N5 Ni2 169.5(3) . .
C42 C41 N5 C40 0.3(6) . .
C42 C41 N5 Ni2 -169.6(4) . .
N5 C40 N6 C42 -0.4(6) . .
N5 C40 N6 C43 -178.4(5) . .
C41 C42 N6 C40 0.6(6) . .
C41 C42 N6 C43 178.6(5) . .
C48 C43 N6 C40 -21.7(8) . .
C44 C43 N6 C40 160.4(6) . .
C48 C43 N6 C42 160.6(6) . .
C44 C43 N6 C42 -17.3(8) . .
N8 C49 N7 C51 -0.7(6) . .
N8 C49 N7 C46 -177.6(5) . .
C50 C51 N7 C49 0.4(6) . .
C50 C51 N7 C46 177.2(5) . .
C47 C46 N7 C49 -36.5(8) . .
C45 C46 N7 C49 141.8(6) . .
C47 C46 N7 C51 147.3(6) . .
C45 C46 N7 C51 -34.4(8) . .
N7 C49 N8 C50 0.7(6) . .
N7 C49 N8 Ni4 174.9(3) . .
C51 C50 N8 C49 -0.5(6) . .
C51 C50 N8 Ni4 -174.0(4) . .
N10 C52 N9 C53 -1.8(6) . .
N10 C52 N9 Ni2 -177.0(3) . .
C54 C53 N9 C52 0.2(7) . .
C54 C53 N9 Ni2 175.4(4) . .
N9 C52 N10 C54 2.7(6) . .
N9 C52 N10 C55 -177.4(5) . .
C53 C54 N10 C52 -2.4(7) . .
C53 C54 N10 C55 177.7(6) . .
C60 C55 N10 C52 -29.0(9) . .
C56 C55 N10 C52 154.8(6) . .
C60 C55 N10 C54 150.8(7) . .
C56 C55 N10 C54 -25.4(9) . .
N12 C61 N11 C63 -1.4(7) . .
N12 C61 N11 C59 -180.0(5) . .
C62 C63 N11 C61 0.8(7) . .
C62 C63 N11 C59 179.3(6) . .
C57 C59 N11 C61 -21.3(9) 3_575 .
C58 C59 N11 C61 155.9(6) . .
C57 C59 N11 C63 160.4(6) 3_575 .
C58 C59 N11 C63 -22.4(10) . .
N11 C61 N12 C62 1.4(6) . .
N11 C61 N12 Ni4 176.2(3) . .
C63 C62 N12 C61 -0.9(7) . .
C63 C62 N12 Ni4 -175.5(4) . .
C21 N4 Ni1 O3 150.6(7) . .
C20 N4 Ni1 O3 -26.7(9) . .
C21 N4 Ni1 O6 -33.2(7) . .
C20 N4 Ni1 O6 149.5(9) . .
C21 N4 Ni1 O2 -123.7(7) . .
C20 N4 Ni1 O2 59.0(9) . .
C21 N4 Ni1 O5 57.7(7) . .
C20 N4 Ni1 O5 -119.6(9) . .
C10 N1 Ni1 O3 31.1(6) . .
C11 N1 Ni1 O3 -156.6(6) . .
C10 N1 Ni1 O6 -145.2(6) . .
C11 N1 Ni1 O6 27.1(6) . .
C10 N1 Ni1 O2 -54.7(6) . .
C11 N1 Ni1 O2 117.7(6) . .
C10 N1 Ni1 O5 124.1(6) . .
C11 N1 Ni1 O5 -63.6(6) . .
C52 N9 Ni2 O11 82.6(4) . .
C53 N9 Ni2 O11 -91.5(5) . .
C52 N9 Ni2 O7 178.0(4) . .
C53 N9 Ni2 O7 3.9(5) . .
C52 N9 Ni2 N5 -92.4(4) . .
C53 N9 Ni2 N5 93.5(5) . .
C52 N9 Ni2 O13 -6.3(4) . .
C40 N5 Ni2 O7 3.7(4) . .
C41 N5 Ni2 O7 171.3(4) . .
C40 N5 Ni2 N9 -88.1(4) . .
C41 N5 Ni2 N9 79.5(4) . .
C40 N5 Ni2 O13 -177.6(4) . .
C41 N5 Ni2 O13 -10.0(4) . .
C40 N5 Ni2 O9 94.0(4) . .
C41 N5 Ni2 O9 -98.4(4) . .
C61 N12 Ni4 O11 -41.7(4) . .
C62 N12 Ni4 O11 131.9(5) . .
C61 N12 Ni4 O8 -139.2(4) . .
C62 N12 Ni4 O8 34.5(5) . .
C61 N12 Ni4 N8 132.1(4) . .
C62 N12 Ni4 N8 -54.3(5) . .
C61 N12 Ni4 O10 45.2(4) . .
C62 N12 Ni4 O10 -141.2(5) . .
C49 N8 Ni4 O8 178.0(4) . .
C50 N8 Ni4 O8 -9.5(4) . .
C49 N8 Ni4 N12 -93.3(4) . .
C50 N8 Ni4 N12 79.2(4) . .
C49 N8 Ni4 O10 -2.5(4) . .
C50 N8 Ni4 O10 170.1(4) . .
C49 N8 Ni4 O12 86.7(4) . 3_675
C50 N8 Ni4 O12 -100.8(4) . 3_675
O1 C1 O2 Ni1 -1.7(12) . .
C2 C1 O2 Ni1 177.2(5) . .
O3 Ni1 O2 C1 -167.9(7) . .
N4 Ni1 O2 C1 101.7(7) . .
N1 Ni1 O2 C1 -75.2(7) . .
O6 Ni1 O2 C1 14.4(7) . .
O4 C9 O3 Ni1 -9.9(11) . .
C8 C9 O3 Ni1 168.9(5) . .
N4 Ni1 O3 C9 -74.3(6) . .
N1 Ni1 O3 C9 103.3(6) . .
O2 Ni1 O3 C9 -165.9(6) . .
O5 Ni1 O3 C9 11.9(6) . .
O8 C22 O7 Ni2 -22.5(8) . .
C23 C22 O7 Ni2 157.4(4) . .
O11 Ni2 O7 C22 11.4(5) . .
N9 Ni2 O7 C22 -79.9(5) . .
N5 Ni2 O7 C22 -169.7(5) . .
O9 Ni2 O7 C22 92.3(5) . .
O7 C22 O8 Ni4 20.6(8) . .
C23 C22 O8 Ni4 -159.3(4) . .
O11 Ni4 O8 C22 -9.3(5) . .
N12 Ni4 O8 C22 84.2(5) . .
N8 Ni4 O8 C22 174.4(5) . .
O12 Ni4 O8 C22 -89.8(5) 3_675 .
O10 C30 O9 Ni3 -14.2(6) 3_675 .
C29 C30 O9 Ni3 164.8(3) . .
O10 C30 O9 Ni2 109.0(5) 3_675 .
C29 C30 O9 Ni2 -71.9(5) . .
O11 Ni3 O9 C30 156.5(4) . .
O11 Ni3 O9 C30 -23.5(4) 3_675 .
O12 Ni3 O9 C30 59.1(3) . .
O12 Ni3 O9 C30 -120.9(3) 3_675 .
O11 Ni3 O9 Ni2 17.90(12) . .
O11 Ni3 O9 Ni2 -162.10(12) 3_675 .
O12 Ni3 O9 Ni2 -79.51(12) . .
O12 Ni3 O9 Ni2 100.49(12) 3_675 .
O11 Ni2 O9 C30 -154.8(4) . .
O7 Ni2 O9 C30 109.8(3) . .
N5 Ni2 O9 C30 20.1(4) . .
O13 Ni2 O9 C30 -65.7(3) . .
O11 Ni2 O9 Ni3 -18.10(12) . .
O7 Ni2 O9 Ni3 -113.43(12) . .
N5 Ni2 O9 Ni3 156.89(14) . .
O13 Ni2 O9 Ni3 71.04(12) . .
O11 Ni4 O10 C30 -46.6(4) . 3_675
N12 Ni4 O10 C30 -140.2(4) . 3_675
N8 Ni4 O10 C30 129.7(4) . 3_675
O12 Ni4 O10 C30 33.9(4) 3_675 3_675
O7 Ni2 O11 Ni3 108.45(15) . .
N9 Ni2 O11 Ni3 -159.64(16) . .
O13 Ni2 O11 Ni3 -70.12(14) . .
O9 Ni2 O11 Ni3 18.97(13) . .
O7 Ni2 O11 Ni4 -0.8(2) . .
N9 Ni2 O11 Ni4 91.1(2) . .
O13 Ni2 O11 Ni4 -179.4(2) . .
O9 Ni2 O11 Ni4 -90.3(2) . .
O9 Ni3 O11 Ni2 -20.06(13) . .
O9 Ni3 O11 Ni2 159.94(13) 3_675 .
O12 Ni3 O11 Ni2 67.63(14) . .
O12 Ni3 O11 Ni2 -112.37(14) 3_675 .
O9 Ni3 O11 Ni4 111.28(14) . .
O9 Ni3 O11 Ni4 -68.72(14) 3_675 .
O12 Ni3 O11 Ni4 -161.03(12) . .
O12 Ni3 O11 Ni4 18.97(12) 3_675 .
O8 Ni4 O11 Ni2 0.5(2) . .
N12 Ni4 O11 Ni2 -88.7(2) . .
O10 Ni4 O11 Ni2 -179.4(2) . .
O12 Ni4 O11 Ni2 90.7(2) 3_675 .
O8 Ni4 O11 Ni3 -108.45(14) . .
N12 Ni4 O11 Ni3 162.40(14) . .
O10 Ni4 O11 Ni3 71.73(14) . .
O12 Ni4 O11 Ni3 -18.25(12) 3_675 .
O13 C31 O12 Ni3 -15.0(6) . .
C32 C31 O12 Ni3 164.1(3) . .
O13 C31 O12 Ni4 108.9(5) . 3_675
C32 C31 O12 Ni4 -71.9(5) . 3_675
O11 Ni3 O12 C31 -24.0(3) . .
O11 Ni3 O12 C31 156.0(3) 3_675 .
O9 Ni3 O12 C31 59.7(3) . .
O9 Ni3 O12 C31 -120.3(3) 3_675 .
O11 Ni3 O12 Ni4 -162.82(11) . 3_675
O11 Ni3 O12 Ni4 17.18(11) 3_675 3_675
O9 Ni3 O12 Ni4 -79.03(12) . 3_675
O9 Ni3 O12 Ni4 100.97(12) 3_675 3_675
O12 C31 O13 Ni2 3.6(7) . .
C32 C31 O13 Ni2 -175.6(3) . .
O11 Ni2 O13 C31 44.3(4) . .
N9 Ni2 O13 C31 135.5(4) . .
N5 Ni2 O13 C31 -134.6(4) . .
O9 Ni2 O13 C31 -36.6(4) . .
